data_7238011
loop_
_publ_author_name
'Wen, Yating'
'Liu, Haichao'
'Zhang, Shitong'
'Gao, Yu'
'Yan, Yan'
'Yang, Bing'

_publ_section_title
;
 One-dimensional \p--\p stacking induces highly efficient pure organic
 room-temperature phosphorescence and ternary-emission single-molecule
 white light
;
_journal_issue 40
_journal_name_full 'Journal of Materials Chemistry C'
_journal_page_first 12502
_journal_paper_doi 10.1039/C9TC04580E
_journal_volume 7
_journal_year 2019
_chemical_formula_moiety 'C13 H8 O S'
_chemical_formula_sum 'C13 H8 O S'
_chemical_formula_weight 212.25
_chemical_name_systematic 9H-thioxanthen-9-one
_space_group_crystal_system monoclinic
_space_group_IT_number 14
_space_group_name_Hall '-P 2ybc'
_space_group_name_H-M_alt 'P 1 21/c 1'
_atom_sites_solution_hydrogens geom
_atom_sites_solution_primary iterative
_audit_creation_date 2019-01-15
_audit_creation_method
;
Olex2 1.2
(compiled 2018.05.29 svn.r3508 for OlexSys, GUI svn.r5506)
;
_audit_update_record
;
2019-04-23 deposited with the CCDC.	2019-09-16 downloaded from the CCDC.
;
_cell_angle_alpha 90
_cell_angle_beta 100.879(2)
_cell_angle_gamma 90
_cell_formula_units_Z 4
_cell_length_a 15.6308(10)
_cell_length_b 3.9100(2)
_cell_length_c 15.6582(10)
_cell_measurement_reflns_used 9942
_cell_measurement_temperature 100(2)
_cell_measurement_theta_max 31.450
_cell_measurement_theta_min 3.378
_cell_volume 939.77(10)
_computing_cell_refinement 'SAINT V8.38A (?, 2016)'
_computing_data_reduction 'SAINT V8.38A (?, 2016)'
_computing_molecular_graphics 'Olex2 (Dolomanov et al., 2009)'
_computing_publication_material 'Olex2 (Dolomanov et al., 2009)'
_computing_structure_refinement 'XL (Sheldrick, 2008)'
_computing_structure_solution 'olex2.solve (Bourhis et al., 2015)'
_diffrn_ambient_temperature 100.02
_diffrn_measured_fraction_theta_full 0.998
_diffrn_measured_fraction_theta_max 0.998
_diffrn_measurement_device_type 'Bruker APEX-II CCD'
_diffrn_measurement_method '\f and \w scans'
_diffrn_radiation_type MoK\a
_diffrn_radiation_wavelength 0.71073
_diffrn_reflns_av_R_equivalents 0.0331
_diffrn_reflns_av_unetI/netI 0.0189
_diffrn_reflns_Laue_measured_fraction_full 0.998
_diffrn_reflns_Laue_measured_fraction_max 0.998
_diffrn_reflns_limit_h_max 22
_diffrn_reflns_limit_h_min -22
_diffrn_reflns_limit_k_max 5
_diffrn_reflns_limit_k_min -5
_diffrn_reflns_limit_l_max 23
_diffrn_reflns_limit_l_min -19
_diffrn_reflns_number 29944
_diffrn_reflns_point_group_measured_fraction_full 0.998
_diffrn_reflns_point_group_measured_fraction_max 0.998
_diffrn_reflns_theta_full 25.242
_diffrn_reflns_theta_max 31.509
_diffrn_reflns_theta_min 2.730
_diffrn_standards_number 0
_exptl_absorpt_coefficient_mu 0.306
_exptl_absorpt_correction_type none
_exptl_crystal_colour colourless
_exptl_crystal_colour_primary colourless
_exptl_crystal_density_diffrn 1.500
_exptl_crystal_description needle
_exptl_crystal_F_000 440
_exptl_crystal_preparation Luminescent
_exptl_crystal_recrystallization_method 'Re-crystallisation from solvent: dichloromethane and methanol'
_exptl_crystal_size_max 0.15
_exptl_crystal_size_mid 0.12
_exptl_crystal_size_min 0.12
_refine_diff_density_max 0.562
_refine_diff_density_min -1.165
_refine_diff_density_rms 0.082
_refine_ls_extinction_method none
_refine_ls_goodness_of_fit_ref 1.093
_refine_ls_hydrogen_treatment constr
_refine_ls_matrix_type full
_refine_ls_number_parameters 135
_refine_ls_number_reflns 3338
_refine_ls_number_restraints 0
_refine_ls_restrained_S_all 1.093
_refine_ls_R_factor_all 0.0782
_refine_ls_R_factor_gt 0.0573
_refine_ls_shift/su_max 0.000
_refine_ls_shift/su_mean 0.000
_refine_ls_structure_factor_coef Fsqd
_refine_ls_weighting_details 'w=1/[\s^2^(Fo^2^)+(0.0652P)^2^+0.9946P] where P=(Fo^2^+2Fc^2^)/3'
_refine_ls_weighting_scheme calc
_refine_ls_wR_factor_gt 0.1528
_refine_ls_wR_factor_ref 0.1689
_reflns_Friedel_coverage 0.000
_reflns_number_gt 2129
_reflns_number_total 3338
_reflns_threshold_expression 'I > 2\s(I)'
_cod_data_source_file c9tc04580e2.cif
_cod_data_source_block 3
_cod_database_code 7238011
_shelx_shelxl_version_number 2017/1
_shelx_space_group_comment
;
The symmetry employed for this shelxl refinement is uniquely defined
by the following loop, which should always be used as a source of
symmetry information in preference to the above space-group names.
They are only intended as comments.
;
_shelx_estimated_absorpt_t_max 0.964
_shelx_estimated_absorpt_t_min 0.956
_olex2_refinement_description
;
1. Twinned data refinement
 Scales: 0.2516(16)
 0.7484(16)
2. Fixed Uiso
 At 1.2 times of:
  All C(H) groups
3. Uiso/Uaniso restraints and constraints
Uanis(C1) = Uanis(C1A) = Uanis(O1) = Uanis(O1A) = Uanis(S1) = Uanis(S1A)
4. Others
 Sof(S1A)=Sof(O1A)=Sof(C1A)=1-FVAR(1)
 Sof(S1)=Sof(O1)=Sof(C1)=FVAR(1)
5.a Aromatic/amide H refined with riding coordinates:
 C3(H3), C0AA(H0AA), C5(H5), C10(H10), C12(H12), C13(H13), C17(H17), C20(H20)
;
_olex2_submission_special_instructions 'No special instructions were received'

loop_
_space_group_symop_operation_xyz
'x, y, z'
'-x, y+1/2, -z+1/2'
'-x, -y, -z'
'x, -y-1/2, z-1/2'

loop_
_atom_site_label
_atom_site_type_symbol
_atom_site_fract_x
_atom_site_fract_y
_atom_site_fract_z
_atom_site_U_iso_or_equiv
_atom_site_adp_type
_atom_site_occupancy
_atom_site_site_symmetry_order
_atom_site_calc_flag
_atom_site_refinement_flags_posn
_atom_site_refinement_flags_occupancy
_atom_site_disorder_assembly
_atom_site_disorder_group
S1 S 0.32611(9) 0.9787(4) 0.41957(9) 0.01651(17) Uani 0.4989(18) 1 d . P A 1
O1 O 0.1453(2) 1.0321(9) 0.6066(2) 0.01651(17) Uani 0.4989(18) 1 d . P A 1
C1 C 0.1955(3) 1.0135(14) 0.5558(4) 0.01651(17) Uani 0.4989(18) 1 d . P A 1
C2 C 0.21683(16) 0.8426(9) 0.41236(19) 0.0211(6) Uani 1 1 d . . . .
C3 C 0.4241(2) 1.2694(7) 0.5528(2) 0.0210(7) Uani 1 1 d . . . .
H3 H 0.462907 1.258242 0.512972 0.025 Uiso 1 1 calc R . . .
C4 C 0.16083(18) 0.8594(9) 0.47162(17) 0.0201(5) Uani 1 1 d . . . .
C0AA C 0.39577(17) 1.4273(8) 0.69374(17) 0.0215(6) Uani 1 1 d . . . .
H0AA H 0.414543 1.524644 0.749731 0.026 Uiso 1 1 calc R . . .
C5 C 0.0757(2) 0.7304(7) 0.4468(2) 0.0221(8) Uani 1 1 d . . . .
H5 H 0.036718 0.741690 0.486436 0.026 Uiso 1 1 calc R . . .
C6 C 0.28300(16) 1.1554(9) 0.58765(19) 0.0201(6) Uani 1 1 d . . . .
C8 C 0.33957(18) 1.1414(9) 0.52862(17) 0.0201(5) Uani 1 1 d . . . .
C10 C 0.10432(17) 0.5723(8) 0.30652(17) 0.0222(6) Uani 1 1 d . . . .
H10 H 0.084897 0.475100 0.250618 0.027 Uiso 1 1 calc R . . .
C12 C 0.45209(16) 1.4126(8) 0.63434(18) 0.0215(6) Uani 1 1 d . . . .
H12 H 0.509579 1.500646 0.649805 0.026 Uiso 1 1 calc R . . .
C13 C 0.04816(16) 0.5880(8) 0.36577(18) 0.0212(6) Uani 1 1 d . . . .
H13 H -0.009348 0.500177 0.350243 0.025 Uiso 1 1 calc R . . .
C17 C 0.1880(2) 0.6976(9) 0.3289(2) 0.0226(7) Uani 1 1 d . . . .
H17 H 0.226256 0.686839 0.288451 0.027 Uiso 1 1 calc R . . .
C20 C 0.3131(2) 1.2993(9) 0.6701(2) 0.0223(7) Uani 1 1 d . . . .
H20 H 0.274921 1.308180 0.710594 0.027 Uiso 1 1 calc R . . .

loop_
_atom_site_aniso_label
_atom_site_aniso_U_11
_atom_site_aniso_U_22
_atom_site_aniso_U_33
_atom_site_aniso_U_23
_atom_site_aniso_U_13
_atom_site_aniso_U_12
S1 0.0160(3) 0.0211(3) 0.0142(4) -0.0020(2) 0.00749(19) -0.0013(2)
O1 0.0160(3) 0.0211(3) 0.0142(4) -0.0020(2) 0.00749(19) -0.0013(2)
C1 0.0160(3) 0.0211(3) 0.0142(4) -0.0020(2) 0.00749(19) -0.0013(2)
S1A 0.0160(3) 0.0211(3) 0.0142(4) -0.0020(2) 0.00749(19) -0.0013(2)
O1A 0.0160(3) 0.0211(3) 0.0142(4) -0.0020(2) 0.00749(19) -0.0013(2)
C1A 0.0160(3) 0.0211(3) 0.0142(4) -0.0020(2) 0.00749(19) -0.0013(2)
C2 0.0172(12) 0.0140(13) 0.0298(15) 0.0029(15) -0.0011(10) 0.0004(14)
C3 0.0250(15) 0.0168(18) 0.0212(15) 0.0002(10) 0.0043(12) 0.0022(10)
C4 0.0272(13) 0.0114(13) 0.0182(13) 0.0009(12) -0.0043(10) 0.0010(13)
C0AA 0.0284(13) 0.0167(14) 0.0170(12) -0.0002(12) -0.0019(10) -0.0010(13)
C5 0.0247(15) 0.0197(19) 0.0218(15) 0.0010(11) 0.0045(12) 0.0021(11)
C6 0.0174(12) 0.0109(12) 0.0286(14) 0.0044(14) -0.0042(10) -0.0008(13)
C8 0.0257(13) 0.0132(13) 0.0188(13) 0.0006(12) -0.0024(10) 0.0031(13)
C10 0.0279(13) 0.0182(14) 0.0180(12) -0.0011(12) -0.0019(10) 0.0001(13)
C12 0.0174(11) 0.0190(13) 0.0258(14) -0.0011(14) -0.0016(10) -0.0001(12)
C13 0.0195(12) 0.0177(13) 0.0238(13) 0.0016(14) -0.0026(10) -0.0012(13)
C17 0.0273(15) 0.0177(13) 0.0233(15) -0.0010(13) 0.0057(12) 0.0028(13)
C20 0.0252(14) 0.0159(13) 0.0268(16) 0.0046(13) 0.0071(12) -0.0005(13)

loop_
_atom_type_symbol
_atom_type_description
_atom_type_scat_dispersion_real
_atom_type_scat_dispersion_imag
_atom_type_scat_source
C C 0.0033 0.0016 'International Tables Vol C Tables 4.2.6.8 and 6.1.1.4'
H H 0.0000 0.0000 'International Tables Vol C Tables 4.2.6.8 and 6.1.1.4'
O O 0.0106 0.0060 'International Tables Vol C Tables 4.2.6.8 and 6.1.1.4'
S S 0.1246 0.1234 'International Tables Vol C Tables 4.2.6.8 and 6.1.1.4'

loop_
_geom_angle_atom_site_label_1
_geom_angle_atom_site_label_2
_geom_angle_atom_site_label_3
_geom_angle
C2 S1 C8 96.05(16)
O1 C1 C4 116.0(4)
O1 C1 C6 115.3(4)
C4 C1 C6 128.7(5)
C6 S1A C4 95.66(16)
O1A C1A C2 114.1(4)
O1A C1A C8 116.9(4)
C8 C1A C2 128.9(5)
C4 C2 S1 131.5(2)
C4 C2 C1A 114.6(3)
C4 C2 C17 120.2(3)
C17 C2 S1 108.3(2)
C17 C2 C1A 125.2(3)
C12 C3 C8 120.8(3)
C2 C4 C1 116.7(3)
C2 C4 S1A 132.7(2)
C2 C4 C5 118.6(3)
C5 C4 C1 124.7(3)
C5 C4 S1A 108.7(2)
C20 C0AA C12 119.0(3)
C13 C5 C4 121.0(3)
C8 C6 C1 115.1(3)
C8 C6 S1A 132.1(2)
C8 C6 C20 118.7(3)
C20 C6 C1 126.2(3)
C20 C6 S1A 109.2(2)
C3 C8 S1 108.7(2)
C3 C8 C1A 124.6(3)
C6 C8 S1 131.9(2)
C6 C8 C1A 116.0(3)
C6 C8 C3 119.4(3)
C17 C10 C13 120.1(3)
C3 C12 C0AA 120.0(3)
C5 C13 C10 120.2(3)
C10 C17 C2 119.8(3)
C0AA C20 C6 122.0(3)

loop_
_geom_bond_atom_site_label_1
_geom_bond_atom_site_label_2
_geom_bond_distance
S1 C2 1.772(3)
S1 C8 1.797(3)
O1 C1 1.220(6)
C1 C4 1.458(6)
C1 C6 1.473(5)
S1A C4 1.794(3)
S1A C6 1.770(3)
O1A C1A 1.207(6)
C1A C2 1.480(6)
C1A C8 1.461(6)
C2 C4 1.392(4)
C2 C17 1.418(4)
C3 C8 1.397(4)
C3 C12 1.387(4)
C4 C5 1.407(4)
C0AA C12 1.397(3)
C0AA C20 1.370(4)
C5 C13 1.378(4)
C6 C8 1.396(3)
C6 C20 1.405(4)
C10 C13 1.394(3)
C10 C17 1.379(4)

loop_
_twin_individual_id
_twin_individual_mass_fraction_refined
1 0.2516(16)
2 0.7484(16)
